data_2019008
loop_
_publ_author_name
'Gainsford, Graeme J.'
'Hinkley, Simon'

_publ_section_title
;
 Alkyl levulinates as `green chemistry' precursors: butane-1,4-diyl
 bis(4-oxopentanoate) and hexane-1,6-diyl bis(4-oxopentanoate)
;
_journal_coeditor_code UK3066
_journal_issue 6
_journal_name_full 'Acta Crystallographica Section C'
_journal_page_first 654
_journal_page_last 657
_journal_paper_doi 10.1107/S0108270113011980
_journal_volume 69
_journal_year 2013
_chemical_formula_iupac 'C16 H26 O6'
_chemical_formula_moiety 'C16 H26 O6'
_chemical_formula_sum 'C16 H26 O6'
_chemical_formula_weight 314.36
_chemical_name_systematic
;
hexane-1,6-diyl bis(4-oxopentanoate)
;
_space_group_crystal_system monoclinic
_space_group_IT_number 14
_space_group_name_Hall '-P 2ybc'
_space_group_name_H-M_alt 'P 1 21/c 1'
_symmetry_space_group_name_Hall '-P 2ybc'
_symmetry_space_group_name_H-M 'P 1 21/c 1'
_atom_sites_solution_hydrogens geom
_audit_creation_method SHELXL2012
_cell_angle_alpha 90
_cell_angle_beta 108.110(5)
_cell_angle_gamma 90
_cell_formula_units_Z 2
_cell_length_a 14.9937(7)
_cell_length_b 5.0837(2)
_cell_length_c 11.4485(5)
_cell_measurement_reflns_used 1410
_cell_measurement_temperature 120(2)
_cell_measurement_theta_max 73.6548
_cell_measurement_theta_min 3.0962
_cell_volume 829.41(7)
_computing_cell_refinement 'CrysAlisPro (Oxford Diffraction, 2007)'
_computing_data_collection 'CrysAlisPro (Oxford Diffraction, 2007)'
_computing_data_reduction 'CrysAlisPro (Oxford Diffraction, 2007)'
_computing_molecular_graphics
;
ORTEP in WinGX (Farrugia, 2012) and Mercury (Macrae <i>et al.</i>,
2008)
;
_computing_publication_material
;
SHELXL2012 (Sheldrick, 2008) and PLATON (Spek, 2009)
;
_computing_structure_refinement 'SHELXL2012 (Sheldrick, 2008)'
_computing_structure_solution 'SHELXS97 (Sheldrick, 2008)'
_diffrn_ambient_temperature 120(2)
_diffrn_detector_area_resol_mean 10.6501
_diffrn_measured_fraction_theta_full 0.989
_diffrn_measured_fraction_theta_max 0.962
_diffrn_measurement_device_type 'Oxford SuperNova Dual diffractometer (Cu at zero) with Atlas detector'
_diffrn_measurement_method \w
_diffrn_radiation_monochromator mirror
_diffrn_radiation_source 'SuperNova (Cu) X-ray Source'
_diffrn_radiation_type CuK\a
_diffrn_radiation_wavelength 1.54178
_diffrn_reflns_av_R_equivalents 0.1195
_diffrn_reflns_limit_h_max 18
_diffrn_reflns_limit_h_min -18
_diffrn_reflns_limit_k_max 5
_diffrn_reflns_limit_k_min -6
_diffrn_reflns_limit_l_max 13
_diffrn_reflns_limit_l_min -13
_diffrn_reflns_number 5571
_diffrn_reflns_theta_full 67.684
_diffrn_reflns_theta_max 73.938
_diffrn_reflns_theta_min 3.101
_diffrn_standards_decay_% 0
_diffrn_standards_number 0
_exptl_absorpt_coefficient_mu 0.791
_exptl_absorpt_correction_T_max 1.00000
_exptl_absorpt_correction_T_min 0.73068
_exptl_absorpt_correction_type multi-scan
_exptl_absorpt_process_details 'CrysAlisPro (Oxford Diffraction, 2007)'
_exptl_crystal_colour colourless
_exptl_crystal_density_diffrn 1.259
_exptl_crystal_description plate
_exptl_crystal_F_000 340
_exptl_crystal_size_max 0.18
_exptl_crystal_size_mid 0.15
_exptl_crystal_size_min 0.04
_refine_diff_density_max 0.237
_refine_diff_density_min -0.263
_refine_ls_extinction_method none
_refine_ls_goodness_of_fit_ref 1.034
_refine_ls_hydrogen_treatment constr
_refine_ls_matrix_type full
_refine_ls_number_parameters 101
_refine_ls_number_reflns 1630
_refine_ls_number_restraints 0
_refine_ls_restrained_S_all 1.034
_refine_ls_R_factor_all 0.0808
_refine_ls_R_factor_gt 0.0562
_refine_ls_shift/su_max 0.000
_refine_ls_shift/su_mean 0.000
_refine_ls_structure_factor_coef Fsqd
_refine_ls_weighting_details 'w = 1/[\s^2^(Fo^2^)+(0.0696P)^2^+0.3109P] where P=(Fo^2^+2Fc^2^)/3'
_refine_ls_weighting_scheme calc
_refine_ls_wR_factor_gt 0.1428
_refine_ls_wR_factor_ref 0.1593
_reflns_number_gt 1151
_reflns_number_total 1630
_reflns_threshold_expression I>2\s(I)
_cod_data_source_file uk3066.cif
_cod_data_source_block II
_cod_database_code 2019008
_cod_database_fobs_code 2019008
_shelx_space_group_comment
;
The symmetry employed for this shelxl refinement is uniquely defined by the
following loop, which should always be used as a source of symmetry information
in preference to the above space-group names. They are only intended as
comments.
;
_shelxl_version_number .000002012

loop_
_space_group_symop_operation_xyz
'x, y, z'
'-x, y+1/2, -z+1/2'
'-x, -y, -z'
'x, -y-1/2, z-1/2'

loop_
_atom_site_type_symbol
_atom_site_label
_atom_site_fract_x
_atom_site_fract_y
_atom_site_fract_z
_atom_site_U_iso_or_equiv
_atom_site_adp_type
_atom_site_calc_flag
_atom_site_occupancy
O O1 0.07634(12) 0.2648(3) -0.14788(14) 0.0345(4) Uani d 1
O O2 0.30379(12) 0.3561(4) -0.02015(14) 0.0396(5) Uani d 1
O O3 0.29921(11) 0.5990(3) 0.14100(13) 0.0320(4) Uani d 1
C C1 0.08998(18) 0.2990(5) -0.3488(2) 0.0356(6) Uani d 1
H H1A 0.1500 0.2423 -0.3579 0.053 Uiso calc 1
H H1B 0.0645 0.4445 -0.4056 0.053 Uiso calc 1
H H1C 0.0457 0.1516 -0.3677 0.053 Uiso calc 1
C C2 0.10501(15) 0.3890(5) -0.21895(19) 0.0287(5) Uani d 1
C C3 0.15670(16) 0.6447(5) -0.18450(19) 0.0310(5) Uani d 1
H H3A 0.1152 0.7894 -0.2274 0.037 Uiso calc 1
H H3B 0.2120 0.6426 -0.2143 0.037 Uiso calc 1
C C4 0.18958(16) 0.7030(5) -0.04804(19) 0.0306(5) Uani d 1
H H4A 0.2095 0.8893 -0.0352 0.037 Uiso calc 1
H H4B 0.1365 0.6782 -0.0150 0.037 Uiso calc 1
C C5 0.26942(15) 0.5306(5) 0.02171(19) 0.0295(5) Uani d 1
C C6 0.37718(16) 0.4486(5) 0.22005(19) 0.0326(5) Uani d 1
H H6A 0.4311 0.4532 0.1876 0.039 Uiso calc 1
H H6B 0.3585 0.2630 0.2243 0.039 Uiso calc 1
C C7 0.40336(15) 0.5727(5) 0.34523(19) 0.0304(5) Uani d 1
H H7A 0.3492 0.5621 0.3771 0.036 Uiso calc 1
H H7B 0.4177 0.7610 0.3382 0.036 Uiso calc 1
C C8 0.48793(15) 0.4399(5) 0.43627(18) 0.0304(5) Uani d 1
H H8A 0.4744 0.2504 0.4412 0.036 Uiso calc 1
H H8B 0.5427 0.4559 0.4059 0.036 Uiso calc 1

loop_
_atom_site_aniso_label
_atom_site_aniso_U_11
_atom_site_aniso_U_22
_atom_site_aniso_U_33
_atom_site_aniso_U_12
_atom_site_aniso_U_13
_atom_site_aniso_U_23
O1 0.0442(9) 0.0317(9) 0.0299(8) -0.0032(7) 0.0149(7) 0.0044(6)
O2 0.0438(10) 0.0419(11) 0.0312(9) 0.0111(8) 0.0089(7) -0.0055(7)
O3 0.0358(8) 0.0362(9) 0.0226(8) 0.0076(7) 0.0069(6) -0.0008(6)
C1 0.0445(13) 0.0339(13) 0.0300(12) -0.0028(10) 0.0139(10) -0.0026(9)
C2 0.0298(11) 0.0300(12) 0.0260(11) 0.0037(8) 0.0085(9) 0.0025(8)
C3 0.0353(12) 0.0297(12) 0.0277(11) -0.0009(9) 0.0096(9) 0.0028(8)
C4 0.0362(12) 0.0280(12) 0.0270(11) 0.0008(9) 0.0090(9) 0.0007(8)
C5 0.0330(11) 0.0299(12) 0.0260(10) -0.0025(9) 0.0095(9) 0.0003(9)
C6 0.0327(11) 0.0354(13) 0.0277(11) 0.0069(10) 0.0065(9) 0.0019(9)
C7 0.0324(11) 0.0328(12) 0.0267(11) 0.0011(9) 0.0102(9) 0.0026(9)
C8 0.0308(11) 0.0320(12) 0.0281(11) 0.0008(9) 0.0089(9) 0.0016(9)

loop_
_atom_type_symbol
_atom_type_description
_atom_type_scat_dispersion_real
_atom_type_scat_dispersion_imag
_atom_type_scat_source
C C 0.0181 0.0091 'International Tables Vol C Tables 4.2.6.8 and 6.1.1.4'
H H 0.0000 0.0000 'International Tables Vol C Tables 4.2.6.8 and 6.1.1.4'
O O 0.0492 0.0322 'International Tables Vol C Tables 4.2.6.8 and 6.1.1.4'

loop_
_geom_angle_atom_site_label_1
_geom_angle_atom_site_label_2
_geom_angle_atom_site_label_3
_geom_angle_site_symmetry_1
_geom_angle
C5 O3 C6 . 116.44(18)
C2 C1 H1A . 109.5
C2 C1 H1B . 109.5
H1A C1 H1B . 109.5
C2 C1 H1C . 109.5
H1A C1 H1C . 109.5
H1B C1 H1C . 109.5
O1 C2 C3 . 122.5(2)
O1 C2 C1 . 122.1(2)
C3 C2 C1 . 115.42(19)
C2 C3 C4 . 114.59(18)
C2 C3 H3A . 108.6
C4 C3 H3A . 108.6
C2 C3 H3B . 108.6
C4 C3 H3B . 108.6
H3A C3 H3B . 107.6
C5 C4 C3 . 112.67(19)
C5 C4 H4A . 109.1
C3 C4 H4A . 109.1
C5 C4 H4B . 109.1
C3 C4 H4B . 109.1
H4A C4 H4B . 107.8
O2 C5 O3 . 123.3(2)
O2 C5 C4 . 126.3(2)
O3 C5 C4 . 110.38(19)
O3 C6 C7 . 107.10(18)
O3 C6 H6A . 110.3
C7 C6 H6A . 110.3
O3 C6 H6B . 110.3
C7 C6 H6B . 110.3
H6A C6 H6B . 108.5
C6 C7 C8 . 112.41(19)
C6 C7 H7A . 109.1
C8 C7 H7A . 109.1
C6 C7 H7B . 109.1
C8 C7 H7B . 109.1
H7A C7 H7B . 107.9
C8 C8 C7 3_666 112.2(2)
C8 C8 H8A 3_666 109.2
C7 C8 H8A . 109.2
C8 C8 H8B 3_666 109.2
C7 C8 H8B . 109.2
H8A C8 H8B . 107.9

loop_
_geom_bond_atom_site_label_1
_geom_bond_atom_site_label_2
_geom_bond_site_symmetry_2
_geom_bond_distance
O1 C2 . 1.209(3)
O2 C5 . 1.198(3)
O3 C5 . 1.344(3)
O3 C6 . 1.454(3)
C1 C2 . 1.504(3)
C1 H1A . 0.9800
C1 H1B . 0.9800
C1 H1C . 0.9800
C2 C3 . 1.502(3)
C3 C4 . 1.514(3)
C3 H3A . 0.9900
C3 H3B . 0.9900
C4 C5 . 1.498(3)
C4 H4A . 0.9900
C4 H4B . 0.9900
C6 C7 . 1.502(3)
C6 H6A . 0.9900
C6 H6B . 0.9900
C7 C8 . 1.526(3)
C7 H7A . 0.9900
C7 H7B . 0.9900
C8 C8 3_666 1.518(4)
C8 H8A . 0.9900
C8 H8B . 0.9900

loop_
_geom_hbond_atom_site_label_D
_geom_hbond_atom_site_label_H
_geom_hbond_atom_site_label_A
_geom_hbond_site_symmetry_A
_geom_hbond_distance_DH
_geom_hbond_distance_HA
_geom_hbond_distance_DA
_geom_hbond_angle_DHA
_geom_hbond_publ_flag
C7 H7A O2 4_566 0.99 2.62 3.284(3) 125 y
C3 H3A O1 1_565 0.99 2.71 3.447(3) 132 y

loop_
_geom_torsion_atom_site_label_1
_geom_torsion_atom_site_label_2
_geom_torsion_atom_site_label_3
_geom_torsion_atom_site_label_4
_geom_torsion_site_symmetry_4
_geom_torsion
O1 C2 C3 C4 . 13.4(3)
C1 C2 C3 C4 . -167.4(2)
C2 C3 C4 C5 . 71.6(3)
C6 O3 C5 O2 . 0.0(3)
C6 O3 C5 C4 . -179.66(19)
C3 C4 C5 O2 . -2.8(3)
C3 C4 C5 O3 . 176.76(19)
C5 O3 C6 C7 . 175.38(19)
O3 C6 C7 C8 . -177.39(18)
C6 C7 C8 C8 3_666 -178.1(2)
